data_4024140
loop_
_publ_author_name
'Hideko Koshima'
'Michitaro Fukano'
'Hidehiro Uekusa'

_publ_section_title
;
 Diastereospecific Photocyclization of a Isopropylbenzophenone
 Derivative in Crystals and the Morphological Changes
;
_journal_name_full 'Journal of Organic Chemistry'
_journal_page_first 6786
_journal_page_last 6791
_journal_paper_doi 10.1021/jo071005i
_journal_volume 72
_journal_year 2007
_chemical_formula_moiety 'C31 H37 N O2 '
_chemical_formula_sum 'C31 H37 N O2'
_chemical_formula_weight 455.64
_space_group_IT_number 4
_symmetry_cell_setting monoclinic
_symmetry_Int_Tables_number 4
_symmetry_space_group_name_Hall 'P 2yb'
_symmetry_space_group_name_H-M 'P 1 21 1'
_cell_angle_alpha 90.0000
_cell_angle_beta 97.056(8)
_cell_angle_gamma 90.0000
_cell_formula_units_Z 2
_cell_length_a 10.1187(15)
_cell_length_b 9.4944(14)
_cell_length_c 14.032(2)
_cell_measurement_reflns_used 12203
_cell_measurement_temperature 296.1
_cell_measurement_theta_max 68.2
_cell_measurement_theta_min 3.2
_cell_volume 1337.8(3)
_computing_cell_refinement PROCESS-AUTO
_computing_data_collection PROCESS-AUTO
_computing_data_reduction CrystalStructure
_computing_publication_material 'CrystalStructure 3.7.0'
_computing_structure_refinement SHELXL
_computing_structure_solution SIR92
_diffrn_detector_area_resol_mean 10.00
_diffrn_measured_fraction_theta_full 0.967
_diffrn_measured_fraction_theta_max 0.967
_diffrn_measurement_device_type 'Rigaku RAXIS-RAPID'
_diffrn_measurement_method w
_diffrn_radiation_type 'Cu K'a'
_diffrn_radiation_wavelength 1.54178
_diffrn_reflns_av_R_equivalents 0.023
_diffrn_reflns_limit_h_max 12
_diffrn_reflns_limit_h_min -12
_diffrn_reflns_limit_k_max 10
_diffrn_reflns_limit_k_min -10
_diffrn_reflns_limit_l_max 16
_diffrn_reflns_limit_l_min -16
_diffrn_reflns_number 13272
_diffrn_reflns_theta_full 68.24
_diffrn_reflns_theta_max 68.24
_exptl_absorpt_coefficient_mu 0.538
_exptl_absorpt_correction_T_max 0.898
_exptl_absorpt_correction_T_min 0.716
_exptl_absorpt_correction_type multi-scan
_exptl_absorpt_process_details
;
    Higashi, T. (1995). Program for Absorption Correction.
    Rigaku Corporation, Tokyo, Japan.
;
_exptl_crystal_colour colorless
_exptl_crystal_density_diffrn 1.131
_exptl_crystal_density_method 'not measured'
_exptl_crystal_description block
_exptl_crystal_F_000 492.00
_exptl_crystal_size_max 0.44
_exptl_crystal_size_mid 0.28
_exptl_crystal_size_min 0.20
_refine_diff_density_max 0.20
_refine_diff_density_min -0.23
_refine_ls_abs_structure_details 'Flack, H. D. (1983), Acta Cryst. A39, 876-881.  1962 Friedel Pairs'
_refine_ls_abs_structure_Flack 0.0(3)
_refine_ls_extinction_coef 0.0070(11)
_refine_ls_extinction_method SHELXL
_refine_ls_goodness_of_fit_ref 1.258
_refine_ls_hydrogen_treatment refall
_refine_ls_number_parameters 309
_refine_ls_number_reflns 4487
_refine_ls_R_factor_gt 0.0542
_refine_ls_shift/su_max 0.0020
_refine_ls_structure_factor_coef Fsqd
_refine_ls_weighting_details 'w = 1/['s^2^(Fo^2^)+(0.1000P)^2^+0.0000P] where P=(Fo^2^+2Fc^2^)/3'
_refine_ls_weighting_scheme calc
_refine_ls_wR_factor_ref 0.1711
_reflns_number_gt 3617
_reflns_number_total 4487
_reflns_threshold_expression F^2^>2.0's(F^2^)
_cod_data_source_file jo071005i-File001_2.cif
_cod_data_source_block '_fukano06-R,S-2'
_cod_original_sg_symbol_H-M 'P 21'
_cod_original_formula_sum 'C31 H37 N O2 '
_cod_database_code 4024140

loop_
_symmetry_equiv_pos_site_id
_symmetry_equiv_pos_as_xyz
1 +X,+Y,+Z
2 -X,1/2+Y,-Z

loop_
_atom_site_label
_atom_site_type_symbol
_atom_site_fract_x
_atom_site_fract_y
_atom_site_fract_z
_atom_site_U_iso_or_equiv
_atom_site_adp_type
_atom_site_occupancy
_atom_site_symmetry_multiplicity
_atom_site_calc_flag
_atom_site_refinement_flags
_atom_site_disorder_assembly
_atom_site_disorder_group
O(1) O -1.1974(2) -0.3813(2) -0.71619(13) 0.0717(5) Uani 1.00 1 d . . .
O(2) O -1.0990(2) -0.3859(2) -0.53083(13) 0.0720(5) Uani 1.00 1 d . . .
N(3) N -1.0454(2) -0.1833(2) -0.45322(14) 0.0575(5) Uani 1.00 1 d . . .
C(4) C -1.0425(2) -0.2701(2) -0.52663(18) 0.0532(6) Uani 1.00 1 d . . .
C(5) C -0.9618(2) -0.2220(2) -0.60308(18) 0.0506(5) Uani 1.00 1 d . . .
C(6) C -1.0092(2) -0.2193(3) -0.70162(18) 0.0552(6) Uani 1.00 1 d . . .
C(7) C -0.8317(2) -0.1855(3) -0.5723(2) 0.0607(6) Uani 1.00 1 d . . .
C(8) C -1.2580(2) -0.1706(3) -0.38406(19) 0.0607(6) Uani 1.00 1 d . . .
C(9) C -1.1954(2) -0.2205(3) -0.84722(19) 0.0648(7) Uani 1.00 1 d . . .
C(10) C -1.1536(2) -0.2467(2) -0.74066(18) 0.0586(6) Uani 1.00 1 d . . .
C(11) C -1.2789(2) -0.1115(3) -0.8322(2) 0.0670(7) Uani 1.00 1 d . . .
C(12) C -1.2907(3) -0.0321(3) -0.3941(2) 0.0804(9) Uani 1.00 1 d . . .
C(13) C -1.1148(2) -0.2188(3) -0.36977(18) 0.0625(7) Uani 1.00 1 d . . .
C(14) C -0.7896(2) -0.1435(3) -0.7314(2) 0.0744(8) Uani 1.00 1 d . . .
C(15) C -1.2544(2) -0.1175(3) -0.7234(2) 0.0659(7) Uani 1.00 1 d . . .
C(16) C -0.9205(2) -0.1766(3) -0.7634(2) 0.0698(7) Uani 1.00 1 d . . .
C(17) C -0.7453(2) -0.1477(3) -0.6368(2) 0.0654(7) Uani 1.00 1 d . . .
C(18) C -1.0376(3) -0.1549(4) -0.2803(2) 0.0800(9) Uani 1.00 1 d . . .
C(19) C -1.1791(3) -0.2729(4) -0.9372(2) 0.0769(8) Uani 1.00 1 d . . .
C(20) C -1.3611(3) -0.2642(4) -0.3894(2) 0.0914(10) Uani 1.00 1 d . . .
C(21) C -1.1918(3) 0.0161(3) -0.6784(2) 0.0792(9) Uani 1.00 1 d . . .
C(22) C -1.3424(3) -0.0901(4) -0.9989(2) 0.0886(10) Uani 1.00 1 d . . .
C(23) C -1.3732(2) -0.1605(4) -0.6762(2) 0.0862(10) Uani 1.00 1 d . . .
C(24) C -1.2581(4) -0.1994(4) -1.0120(2) 0.0918(11) Uani 1.00 1 d . . .
C(25) C -1.0971(4) -0.3999(4) -0.9521(2) 0.0952(11) Uani 1.00 1 d . . .
C(26) C -1.3543(3) -0.0426(4) -0.9070(2) 0.0873(9) Uani 1.00 1 d . . .
C(27) C -1.5194(3) -0.0805(4) -0.4076(3) 0.0958(11) Uani 1.00 1 d . . .
C(28) C -1.4206(3) 0.0118(4) -0.4052(3) 0.0935(11) Uani 1.00 1 d . . .
C(29) C -1.4920(3) -0.2189(5) -0.4024(3) 0.1067(13) Uani 1.00 1 d . . .
C(30) C -1.4194(5) -0.0179(6) -1.0844(3) 0.1266(17) Uani 1.00 1 d . . .
C(31) C -1.0171(5) -0.3939(6) -1.0367(4) 0.1384(18) Uani 1.00 1 d . . .
C(32) C -1.5020(6) -0.1113(9) -1.1437(4) 0.173(2) Uani 1.00 1 d . . .
C(33) C -1.1779(7) -0.5314(6) -0.9581(5) 0.174(2) Uani 1.00 1 d . . .
C(34) C -1.3536(7) 0.1034(8) -1.1155(5) 0.194(3) Uani 1.00 1 d . . .
H(1) H -0.8015 -0.1864 -0.5070 0.073 Uiso 1.00 1 c R . .
H(2) H -1.2231 0.0345 -0.3933 0.096 Uiso 1.00 1 c R . .
H(3) H -1.1139 -0.3215 -0.3623 0.075 Uiso 1.00 1 c R . .
H(4) H -0.7318 -0.1182 -0.7752 0.089 Uiso 1.00 1 c R . .
H(5) H -0.9499 -0.1698 -0.8287 0.084 Uiso 1.00 1 c R . .
H(6) H -0.6573 -0.1253 -0.6151 0.078 Uiso 1.00 1 c R . .
H(7) H -1.0708 -0.0620 -0.2704 0.096 Uiso 1.00 1 c R . .
H(8) H -0.9449 -0.1495 -0.2884 0.096 Uiso 1.00 1 c R . .
H(9) H -1.0484 -0.2127 -0.2257 0.096 Uiso 1.00 1 c R . .
H(10) H -1.3429 -0.3601 -0.3843 0.110 Uiso 1.00 1 c R . .
H(11) H -1.1695 0.0780 -0.7281 0.095 Uiso 1.00 1 c R . .
H(12) H -1.1126 -0.0075 -0.6366 0.095 Uiso 1.00 1 c R . .
H(13) H -1.2539 0.0621 -0.6422 0.095 Uiso 1.00 1 c R . .
H(14) H -1.3524 -0.1529 -0.6078 0.103 Uiso 1.00 1 c R . .
H(15) H -1.3962 -0.2562 -0.6930 0.103 Uiso 1.00 1 c R . .
H(16) H -1.4469 -0.1001 -0.6976 0.103 Uiso 1.00 1 c R . .
H(17) H -1.2520 -0.2278 -1.0747 0.110 Uiso 1.00 1 c R . .
H(18) H -1.0323 -0.4088 -0.8945 0.114 Uiso 1.00 1 c R . .
H(19) H -1.4102 0.0319 -0.8961 0.105 Uiso 1.00 1 c R . .
H(20) H -1.6072 -0.0495 -0.4129 0.115 Uiso 1.00 1 c R . .
H(21) H -1.4397 0.1075 -0.4111 0.112 Uiso 1.00 1 c R . .
H(22) H -1.5609 -0.2843 -0.4074 0.128 Uiso 1.00 1 c R . .
H(23) H -1.4876 0.0289 -1.0519 0.152 Uiso 1.00 1 c R . .
H(24) H -0.9324 -0.3505 -1.0169 0.166 Uiso 1.00 1 c R . .
H(25) H -1.0648 -0.3396 -1.0875 0.166 Uiso 1.00 1 c R . .
H(26) H -1.0035 -0.4877 -1.0591 0.166 Uiso 1.00 1 c R . .
H(27) H -1.5856 -0.1217 -1.1188 0.207 Uiso 1.00 1 c R . .
H(28) H -1.4593 -0.2014 -1.1449 0.207 Uiso 1.00 1 c R . .
H(29) H -1.5171 -0.0740 -1.2077 0.207 Uiso 1.00 1 c R . .
H(30) H -1.2135 -0.5484 -1.0237 0.208 Uiso 1.00 1 c R . .
H(31) H -1.2497 -0.5214 -0.9198 0.208 Uiso 1.00 1 c R . .
H(32) H -1.1227 -0.6092 -0.9347 0.208 Uiso 1.00 1 c R . .
H(33) H -1.3033 0.0777 -1.1665 0.233 Uiso 1.00 1 c R . .
H(34) H -1.2947 0.1409 -1.0627 0.233 Uiso 1.00 1 c R . .
H(35) H -1.4186 0.1733 -1.1381 0.233 Uiso 1.00 1 c R . .
H(36) H -1.1685 -0.4122 -0.6388 0.068 Uiso 1.00 1 c R . .
H(37) H -0.9943 -0.0939 -0.4523 0.068 Uiso 1.00 1 c R . .

loop_
_atom_site_aniso_label
_atom_site_aniso_U_11
_atom_site_aniso_U_22
_atom_site_aniso_U_33
_atom_site_aniso_U_12
_atom_site_aniso_U_13
_atom_site_aniso_U_23
O(1) 0.0877(13) 0.0577(13) 0.0666(11) -0.0174(10) -0.0025(9) 0.0045(9)
O(2) 0.0927(13) 0.0597(13) 0.0640(11) -0.0186(11) 0.0112(9) 0.0001(9)
N(3) 0.0663(11) 0.0493(13) 0.0578(12) -0.0056(10) 0.0110(9) -0.0045(9)
C(4) 0.0516(12) 0.0503(16) 0.0576(14) -0.0005(11) 0.0058(9) -0.0015(11)
C(5) 0.0544(11) 0.0396(13) 0.0576(13) 0.0029(10) 0.0064(9) -0.0022(10)
C(6) 0.0585(12) 0.0525(16) 0.0546(13) 0.0014(11) 0.0073(10) -0.0005(10)
C(7) 0.0569(13) 0.0540(16) 0.0703(16) 0.0034(12) 0.0042(11) -0.0109(12)
C(8) 0.0680(14) 0.0544(17) 0.0612(15) -0.0035(13) 0.0142(11) -0.0013(12)
C(9) 0.0714(15) 0.0658(19) 0.0549(15) -0.0043(14) -0.0007(11) 0.0040(12)
C(10) 0.0600(13) 0.0594(18) 0.0554(14) -0.0044(12) 0.0036(10) 0.0039(11)
C(11) 0.0617(14) 0.0652(18) 0.0717(17) 0.0032(14) -0.0014(12) 0.0066(14)
C(12) 0.0706(17) 0.056(2) 0.116(2) -0.0018(15) 0.0177(16) 0.0027(17)
C(13) 0.0727(15) 0.0597(18) 0.0573(14) 0.0030(13) 0.0172(12) 0.0032(12)
C(14) 0.0687(16) 0.079(2) 0.080(2) -0.0023(15) 0.0276(14) 0.0007(16)
C(15) 0.0570(13) 0.0721(19) 0.0674(16) -0.0007(13) 0.0024(11) -0.0012(13)
C(16) 0.0680(16) 0.077(2) 0.0652(16) -0.0027(14) 0.0126(12) 0.0007(15)
C(17) 0.0505(12) 0.0591(19) 0.087(2) -0.0017(11) 0.0100(12) -0.0048(14)
C(18) 0.0810(18) 0.097(2) 0.0605(16) 0.0053(17) 0.0031(13) -0.0003(16)
C(19) 0.089(2) 0.079(2) 0.0595(17) -0.0037(18) -0.0038(14) 0.0040(15)
C(20) 0.085(2) 0.066(2) 0.125(3) -0.0174(17) 0.0183(19) -0.005(2)
C(21) 0.0726(18) 0.065(2) 0.098(2) 0.0085(15) 0.0028(16) -0.0106(17)
C(22) 0.094(2) 0.092(2) 0.075(2) 0.000(2) -0.0121(16) 0.0160(19)
C(23) 0.0630(15) 0.108(3) 0.089(2) -0.0020(17) 0.0165(14) -0.0020(19)
C(24) 0.111(2) 0.100(3) 0.0598(18) -0.004(2) -0.0070(16) 0.0069(17)
C(25) 0.110(2) 0.104(3) 0.0672(19) 0.014(2) -0.0060(17) -0.0189(19)
C(26) 0.085(2) 0.083(2) 0.090(2) 0.0090(18) -0.0076(16) 0.0124(19)
C(27) 0.0674(19) 0.104(3) 0.115(2) 0.004(2) 0.0080(17) -0.023(2)
C(28) 0.076(2) 0.075(2) 0.128(3) 0.0165(18) 0.007(2) -0.003(2)
C(29) 0.076(2) 0.093(3) 0.151(3) -0.020(2) 0.012(2) -0.010(2)
C(30) 0.151(3) 0.123(4) 0.093(2) -0.013(3) -0.038(2) 0.033(2)
C(31) 0.141(4) 0.130(4) 0.148(4) 0.008(3) 0.034(3) -0.024(3)
C(32) 0.157(4) 0.222(7) 0.121(4) 0.014(5) -0.056(3) 0.029(4)
C(33) 0.204(6) 0.077(3) 0.248(8) -0.005(4) 0.061(5) -0.014(4)
C(34) 0.213(6) 0.185(7) 0.166(5) -0.025(5) -0.056(4) 0.108(5)

loop_
_atom_type_symbol
_atom_type_description
_atom_type_scat_dispersion_real
_atom_type_scat_dispersion_imag
_atom_type_scat_source
C C 0.018 0.009
;
International Tables for Crystallography
(1992, Vol. C, Tables 4.2.6.8 and 6.1.1.4)
;
H H 0.000 0.000
;
International Tables for Crystallography
(1992, Vol. C, Table 6.1.1.4)
;
O O 0.049 0.032
;
International Tables for Crystallography
(1992, Vol. C, Tables 4.2.6.8 and 6.1.1.4)
;
N N 0.031 0.018
;
International Tables for Crystallography
(1992, Vol. C, Tables 4.2.6.8 and 6.1.1.4)
;
